data_2223153
loop_
_publ_author_name
'Jin, Lei'
'Wang, Guang-Zhou'
'Zhou, Cheng-He'

_publ_section_title 3-Methoxy-4-[3-(2-methyl-4-nitro-1<i>H</i>-imidazol-1-yl)propoxy]benzaldehyde
_journal_coeditor_code LH2876
_journal_issue 9
_journal_name_full 'Acta Crystallographica Section E'
_journal_page_first o2164
_journal_paper_doi 10.1107/S1600536809031894
_journal_volume 65
_journal_year 2009
_chemical_formula_iupac 'C15 H17 N3 O5'
_chemical_formula_moiety 'C15 H17 N3 O5'
_chemical_formula_sum 'C15 H17 N3 O5'
_chemical_formula_weight 319.32
_chemical_name_systematic
;
3-Methoxy-4-[3-(2-methyl-4-nitro-1<i>H</i>-imidazol-1-yl)propoxy]benzaldehyde
;
_space_group_IT_number 14
_symmetry_cell_setting monoclinic
_symmetry_space_group_name_Hall '-P 2yn'
_symmetry_space_group_name_H-M 'P 1 21/n 1'
_atom_sites_solution_hydrogens geom
_atom_sites_solution_primary direct
_atom_sites_solution_secondary difmap
_audit_creation_method SHELXL-97
_cell_angle_alpha 90.00
_cell_angle_beta 101.120(3)
_cell_angle_gamma 90.00
_cell_formula_units_Z 4
_cell_length_a 9.4885(14)
_cell_length_b 13.048(2)
_cell_length_c 12.745(2)
_cell_measurement_reflns_used 3149
_cell_measurement_temperature 173(2)
_cell_measurement_theta_max 26.87
_cell_measurement_theta_min 2.26
_cell_volume 1548.3(4)
_computing_cell_refinement 'SAINT (Bruker, 2000)'
_computing_data_collection 'SMART (Bruker, 2000)'
_computing_data_reduction 'SAINT (Bruker, 2000)'
_computing_molecular_graphics 'DIAMOND (Brandenburg & Putz, 1999)'
_computing_publication_material 'SHELXTL (Sheldrick, 2008)'
_computing_structure_refinement 'SHELXL97 (Sheldrick, 2008)'
_computing_structure_solution 'SHELXS97 (Sheldrick, 2008)'
_diffrn_ambient_temperature 173(2)
_diffrn_measured_fraction_theta_full 0.989
_diffrn_measured_fraction_theta_max 0.978
_diffrn_measurement_device_type 'Bruker SMART CCD'
_diffrn_measurement_method '\f and \w'
_diffrn_radiation_monochromator graphite
_diffrn_radiation_source 'fine-focus sealed tube'
_diffrn_radiation_type MoK\a
_diffrn_radiation_wavelength 0.71073
_diffrn_reflns_av_R_equivalents 0.0218
_diffrn_reflns_av_sigmaI/netI 0.0281
_diffrn_reflns_limit_h_max 12
_diffrn_reflns_limit_h_min -7
_diffrn_reflns_limit_k_max 16
_diffrn_reflns_limit_k_min -15
_diffrn_reflns_limit_l_max 16
_diffrn_reflns_limit_l_min -13
_diffrn_reflns_number 7761
_diffrn_reflns_theta_full 25.24
_diffrn_reflns_theta_max 27.04
_diffrn_reflns_theta_min 2.26
_exptl_absorpt_coefficient_mu 0.104
_exptl_absorpt_correction_T_max 0.979
_exptl_absorpt_correction_T_min 0.971
_exptl_absorpt_correction_type multi-scan
_exptl_absorpt_process_details '(SADABS; Sheldrick, 1996)'
_exptl_crystal_colour colorless
_exptl_crystal_density_diffrn 1.370
_exptl_crystal_density_method 'not measured'
_exptl_crystal_description block
_exptl_crystal_F_000 672
_exptl_crystal_size_max 0.28
_exptl_crystal_size_mid 0.24
_exptl_crystal_size_min 0.2
_refine_diff_density_max 0.265
_refine_diff_density_min -0.186
_refine_ls_extinction_method none
_refine_ls_goodness_of_fit_ref 1.034
_refine_ls_hydrogen_treatment constr
_refine_ls_matrix_type full
_refine_ls_number_parameters 210
_refine_ls_number_reflns 3329
_refine_ls_number_restraints 0
_refine_ls_restrained_S_all 1.034
_refine_ls_R_factor_all 0.0671
_refine_ls_R_factor_gt 0.0431
_refine_ls_shift/su_max 0.000
_refine_ls_shift/su_mean 0.000
_refine_ls_structure_factor_coef Fsqd
_refine_ls_weighting_details 'calc w=1/[\s^2^(Fo^2^)+(0.0623P)^2^+0.3992P] where P=(Fo^2^+2Fc^2^)/3'
_refine_ls_weighting_scheme calc
_refine_ls_wR_factor_gt 0.1092
_refine_ls_wR_factor_ref 0.1295
_reflns_number_gt 2329
_reflns_number_total 3329
_reflns_threshold_expression I>2\s(I)
_cod_data_source_file lh2876.cif
_cod_data_source_block I
_cod_depositor_comments
;
The following automatic conversions were performed:
'_symmetry_cell_setting' value 'Monoclinic' changed to 'monoclinic'
according to '/home/saulius/struct/CIF-dictionaries/cif_core.dic'
dictionary named 'cif_core.dic' version 2.4.1 from 2010-06-29.

Automatic conversion script
Id: cif_fix_enum 1527 2010-12-29 10:47:43Z saulius 

The following automatic conversions were performed:

'_symmetry_cell_setting' value 'Monoclinic' changed to 'monoclinic'
according to /home/saulius/struct/CIF-dictionaries/cif_core.dic
dictionary named 'cif_core.dic' version 2.4.1 from 2010-06-29.

Automatic conversion script
Id: cif_fix_values 1715 2011-07-08 13:25:40Z adriana 
;
_cod_original_sg_symbol_H-M 'P 21/n'
_cod_database_code 2223153
_cod_database_fobs_code 2223153

loop_
_symmetry_equiv_pos_as_xyz
'x, y, z'
'-x+1/2, y+1/2, -z+1/2'
'-x, -y, -z'
'x-1/2, -y-1/2, z-1/2'

loop_
_atom_site_type_symbol
_atom_site_label
_atom_site_fract_x
_atom_site_fract_y
_atom_site_fract_z
_atom_site_U_iso_or_equiv
_atom_site_adp_type
_atom_site_calc_flag
_atom_site_refinement_flags
_atom_site_occupancy
_atom_site_disorder_assembly
_atom_site_disorder_group
C C1 0.2645(2) 1.03088(14) -0.03024(16) 0.0502(5) Uani d . 1 . .
H H1 0.2344 1.0901 0.0028 0.060 Uiso calc R 1 . .
C C2 0.21471(17) 0.93177(12) 0.00141(13) 0.0363(4) Uani d . 1 . .
C C3 0.25719(18) 0.84045(12) -0.04102(14) 0.0381(4) Uani d . 1 . .
H H3 0.3193 0.8421 -0.0912 0.046 Uiso calc R 1 . .
C C4 0.3482(2) 0.65169(17) -0.1102(2) 0.0691(7) Uani d . 1 . .
H H4A 0.3107 0.6882 -0.1769 0.104 Uiso calc R 1 . .
H H4B 0.3681 0.5803 -0.1262 0.104 Uiso calc R 1 . .
H H4C 0.4370 0.6847 -0.0737 0.104 Uiso calc R 1 . .
C C5 0.20870(17) 0.74857(12) -0.00975(13) 0.0346(4) Uani d . 1 . .
C C6 0.11391(16) 0.74686(11) 0.06315(12) 0.0305(3) Uani d . 1 . .
C C7 0.07388(17) 0.83703(11) 0.10519(13) 0.0322(4) Uani d . 1 . .
H H7 0.0114 0.8359 0.1551 0.039 Uiso calc R 1 . .
C C8 0.12529(17) 0.92983(12) 0.07433(13) 0.0347(4) Uani d . 1 . .
H H8 0.0985 0.9921 0.1038 0.042 Uiso calc R 1 . .
C C9 -0.01627(18) 0.64126(12) 0.16566(14) 0.0360(4) Uani d . 1 . .
H H9A -0.1090 0.6775 0.1440 0.043 Uiso calc R 1 . .
H H9B 0.0344 0.6699 0.2346 0.043 Uiso calc R 1 . .
C C10 -0.04042(17) 0.52728(12) 0.17563(14) 0.0378(4) Uani d . 1 . .
H H10A -0.1107 0.5152 0.2225 0.045 Uiso calc R 1 . .
H H10B -0.0800 0.4981 0.1043 0.045 Uiso calc R 1 . .
C C11 0.0990(2) 0.47573(13) 0.2218(2) 0.0616(6) Uani d . 1 . .
H H11A 0.1721 0.4966 0.1802 0.074 Uiso calc R 1 . .
H H11B 0.1316 0.4999 0.2962 0.074 Uiso calc R 1 . .
C C12 0.16148(17) 0.29675(13) 0.16772(13) 0.0384(4) Uani d . 1 . .
C C13 0.2589(2) 0.33135(16) 0.09670(16) 0.0560(5) Uani d . 1 . .
H H13A 0.2936 0.2717 0.0624 0.084 Uiso calc R 1 . .
H H13B 0.3407 0.3680 0.1390 0.084 Uiso calc R 1 . .
H H13C 0.2066 0.3772 0.0417 0.084 Uiso calc R 1 . .
C C14 0.01304(17) 0.30668(12) 0.28026(15) 0.0403(4) Uani d . 1 . .
H H14 -0.0475 0.3304 0.3264 0.048 Uiso calc R 1 . .
C C15 0.04200(16) 0.20834(11) 0.25747(13) 0.0326(4) Uani d . 1 . .
N N1 0.09014(14) 0.36345(10) 0.22222(12) 0.0417(4) Uani d . 1 . .
N N2 0.13429(14) 0.20076(10) 0.18821(11) 0.0346(3) Uani d . 1 . .
N N3 -0.01634(15) 0.11998(11) 0.29957(12) 0.0404(4) Uani d . 1 . .
O O1 0.34061(19) 1.04390(12) -0.09476(13) 0.0758(5) Uani d . 1 . .
O O2 0.24432(13) 0.65445(9) -0.04271(11) 0.0493(4) Uani d . 1 . .
O O3 0.06945(12) 0.65190(8) 0.08547(10) 0.0376(3) Uani d . 1 . .
O O4 0.02197(15) 0.03485(9) 0.27613(12) 0.0544(4) Uani d . 1 . .
O O5 -0.10418(15) 0.13411(11) 0.35800(12) 0.0611(4) Uani d . 1 . .

loop_
_atom_site_aniso_label
_atom_site_aniso_U_11
_atom_site_aniso_U_22
_atom_site_aniso_U_33
_atom_site_aniso_U_12
_atom_site_aniso_U_13
_atom_site_aniso_U_23
C1 0.0631(12) 0.0379(10) 0.0515(11) -0.0115(8) 0.0156(10) 0.0021(8)
C2 0.0422(9) 0.0306(8) 0.0360(9) -0.0055(7) 0.0074(7) 0.0004(7)
C3 0.0385(9) 0.0378(9) 0.0404(9) -0.0086(7) 0.0139(7) -0.0058(7)
C4 0.0556(12) 0.0577(13) 0.1071(19) -0.0074(10) 0.0486(13) -0.0360(13)
C5 0.0327(8) 0.0294(8) 0.0427(9) -0.0027(6) 0.0097(7) -0.0106(7)
C6 0.0306(8) 0.0248(7) 0.0355(8) -0.0027(6) 0.0046(6) -0.0010(6)
C7 0.0370(8) 0.0285(8) 0.0327(8) 0.0011(6) 0.0106(7) -0.0008(6)
C8 0.0420(9) 0.0249(8) 0.0365(9) 0.0012(6) 0.0057(7) -0.0022(6)
C9 0.0391(9) 0.0279(8) 0.0435(9) -0.0007(7) 0.0140(7) 0.0017(7)
C10 0.0375(9) 0.0284(8) 0.0483(10) -0.0015(7) 0.0106(7) 0.0036(7)
C11 0.0487(11) 0.0249(9) 0.0984(17) -0.0025(8) -0.0175(11) 0.0050(9)
C12 0.0367(8) 0.0364(9) 0.0391(9) -0.0067(7) -0.0004(7) 0.0046(7)
C13 0.0567(12) 0.0595(12) 0.0517(12) -0.0214(10) 0.0102(10) 0.0122(10)
C14 0.0356(8) 0.0316(9) 0.0529(11) 0.0045(7) 0.0065(8) -0.0035(8)
C15 0.0321(8) 0.0273(8) 0.0384(9) 0.0018(6) 0.0068(7) 0.0007(6)
N1 0.0360(8) 0.0254(7) 0.0597(10) -0.0008(6) -0.0008(7) 0.0048(6)
N2 0.0368(7) 0.0309(7) 0.0370(7) -0.0023(6) 0.0092(6) 0.0003(6)
N3 0.0445(8) 0.0319(7) 0.0494(9) 0.0022(6) 0.0202(7) 0.0034(6)
O1 0.1041(12) 0.0577(9) 0.0781(11) -0.0285(9) 0.0487(10) 0.0027(8)
O2 0.0480(7) 0.0329(7) 0.0749(9) -0.0048(5) 0.0318(7) -0.0182(6)
O3 0.0431(6) 0.0236(6) 0.0494(7) -0.0037(5) 0.0176(5) -0.0026(5)
O4 0.0732(9) 0.0259(6) 0.0739(9) 0.0032(6) 0.0383(7) 0.0049(6)
O5 0.0638(9) 0.0543(8) 0.0784(10) 0.0023(7) 0.0471(8) 0.0018(7)

loop_
_atom_type_symbol
_atom_type_description
_atom_type_scat_dispersion_real
_atom_type_scat_dispersion_imag
_atom_type_scat_source
C C 0.0033 0.0016 'International Tables Vol C Tables 4.2.6.8 and 6.1.1.4'
H H 0.0000 0.0000 'International Tables Vol C Tables 4.2.6.8 and 6.1.1.4'
N N 0.0061 0.0033 'International Tables Vol C Tables 4.2.6.8 and 6.1.1.4'
O O 0.0106 0.0060 'International Tables Vol C Tables 4.2.6.8 and 6.1.1.4'

loop_
_geom_angle_atom_site_label_1
_geom_angle_atom_site_label_2
_geom_angle_atom_site_label_3
_geom_angle_site_symmetry_1
_geom_angle_site_symmetry_3
_geom_angle
_geom_angle_publ_flag
O1 C1 C2 . . 125.53(19) ?
O1 C1 H1 . . 117.2 ?
C2 C1 H1 . . 117.2 ?
C8 C2 C3 . . 120.47(14) ?
C8 C2 C1 . . 118.55(15) ?
C3 C2 C1 . . 120.98(16) ?
C5 C3 C2 . . 119.63(15) ?
C5 C3 H3 . . 120.2 ?
C2 C3 H3 . . 120.2 ?
O2 C4 H4A . . 109.5 ?
O2 C4 H4B . . 109.5 ?
H4A C4 H4B . . 109.5 ?
O2 C4 H4C . . 109.5 ?
H4A C4 H4C . . 109.5 ?
H4B C4 H4C . . 109.5 ?
O2 C5 C3 . . 125.59(15) ?
O2 C5 C6 . . 114.59(14) ?
C3 C5 C6 . . 119.82(14) ?
O3 C6 C7 . . 125.37(14) ?
O3 C6 C5 . . 114.55(13) ?
C7 C6 C5 . . 120.08(14) ?
C6 C7 C8 . . 119.74(14) ?
C6 C7 H7 . . 120.1 ?
C8 C7 H7 . . 120.1 ?
C2 C8 C7 . . 120.23(14) ?
C2 C8 H8 . . 119.9 ?
C7 C8 H8 . . 119.9 ?
O3 C9 C10 . . 105.75(12) ?
O3 C9 H9A . . 110.6 ?
C10 C9 H9A . . 110.6 ?
O3 C9 H9B . . 110.6 ?
C10 C9 H9B . . 110.6 ?
H9A C9 H9B . . 108.7 ?
C11 C10 C9 . . 109.72(14) ?
C11 C10 H10A . . 109.7 ?
C9 C10 H10A . . 109.7 ?
C11 C10 H10B . . 109.7 ?
C9 C10 H10B . . 109.7 ?
H10A C10 H10B . . 108.2 ?
N1 C11 C10 . . 113.74(14) ?
N1 C11 H11A . . 108.8 ?
C10 C11 H11A . . 108.8 ?
N1 C11 H11B . . 108.8 ?
C10 C11 H11B . . 108.8 ?
H11A C11 H11B . . 107.7 ?
N2 C12 N1 . . 111.65(15) ?
N2 C12 C13 . . 125.48(17) ?
N1 C12 C13 . . 122.86(16) ?
C12 C13 H13A . . 109.5 ?
C12 C13 H13B . . 109.5 ?
H13A C13 H13B . . 109.5 ?
C12 C13 H13C . . 109.5 ?
H13A C13 H13C . . 109.5 ?
H13B C13 H13C . . 109.5 ?
C15 C14 N1 . . 104.31(15) ?
C15 C14 H14 . . 127.8 ?
N1 C14 H14 . . 127.8 ?
C14 C15 N2 . . 112.96(14) ?
C14 C15 N3 . . 125.07(15) ?
N2 C15 N3 . . 121.97(13) ?
C14 N1 C12 . . 107.49(13) ?
C14 N1 C11 . . 125.74(17) ?
C12 N1 C11 . . 126.73(16) ?
C12 N2 C15 . . 103.59(13) ?
O4 N3 O5 . . 123.37(14) ?
O4 N3 C15 . . 119.10(13) ?
O5 N3 C15 . . 117.52(13) ?
C5 O2 C4 . . 116.73(14) ?
C6 O3 C9 . . 118.76(12) ?

loop_
_geom_bond_atom_site_label_1
_geom_bond_atom_site_label_2
_geom_bond_site_symmetry_2
_geom_bond_distance
_geom_bond_publ_flag
C1 O1 . 1.207(2) ?
C1 C2 . 1.460(2) ?
C1 H1 . 0.9500 ?
C2 C8 . 1.374(2) ?
C2 C3 . 1.400(2) ?
C3 C5 . 1.371(2) ?
C3 H3 . 0.9500 ?
C4 O2 . 1.428(2) ?
C4 H4A . 0.9800 ?
C4 H4B . 0.9800 ?
C4 H4C . 0.9800 ?
C5 O2 . 1.3615(18) ?
C5 C6 . 1.412(2) ?
C6 O3 . 1.3567(18) ?
C6 C7 . 1.376(2) ?
C7 C8 . 1.390(2) ?
C7 H7 . 0.9500 ?
C8 H8 . 0.9500 ?
C9 O3 . 1.4304(19) ?
C9 C10 . 1.514(2) ?
C9 H9A . 0.9900 ?
C9 H9B . 0.9900 ?
C10 C11 . 1.499(2) ?
C10 H10A . 0.9900 ?
C10 H10B . 0.9900 ?
C11 N1 . 1.468(2) ?
C11 H11A . 0.9900 ?
C11 H11B . 0.9900 ?
C12 N2 . 1.315(2) ?
C12 N1 . 1.371(2) ?
C12 C13 . 1.483(2) ?
C13 H13A . 0.9800 ?
C13 H13B . 0.9800 ?
C13 H13C . 0.9800 ?
C14 C15 . 1.355(2) ?
C14 N1 . 1.356(2) ?
C14 H14 . 0.9500 ?
C15 N2 . 1.362(2) ?
C15 N3 . 1.428(2) ?
N3 O4 . 1.2235(17) ?
N3 O5 . 1.2339(18) ?

loop_
_geom_hbond_atom_site_label_D
_geom_hbond_atom_site_label_H
_geom_hbond_atom_site_label_A
_geom_hbond_site_symmetry_A
_geom_hbond_distance_DH
_geom_hbond_distance_HA
_geom_hbond_distance_DA
_geom_hbond_angle_DHA
C4 H4B O4 4_665 0.98 2.58 3.415(3) 144
C8 H8 O4 1_565 0.95 2.51 3.229(2) 133
C10 H10B O2 3_565 0.99 2.56 3.312(2) 133
C10 H10A O1 4_576 0.99 2.58 3.461(2) 148
C14 H14 O1 4_576 0.95 2.29 3.166(2) 153

loop_
_cod_related_entry_id
_cod_related_entry_database
_cod_related_entry_code
1 ChemSpider 24743083
